data_9015042
loop_
_publ_author_name
'Groat, L. A.'

_publ_section_title
;
 The crystal structure of namuwite, a mineral with Zn in
 tetrahedral and octahedral coordination, and its relationship
 to the synthetic basic zinc sulfates
 Note: U(1,2) for S has been changed to match symmetry constraints.
;
_journal_name_full 'American Mineralogist'
_journal_page_first 238
_journal_page_last 243
_journal_volume 81
_journal_year 1996
_chemical_formula_sum 'H14 O14 S Zn4'
_chemical_name_mineral Namuwite
_space_group_IT_number 147
_symmetry_space_group_name_Hall '-P 3'
_symmetry_space_group_name_H-M 'P -3'
_cell_angle_alpha 90
_cell_angle_beta 90
_cell_angle_gamma 120
_cell_formula_units_Z 2
_cell_length_a 8.330
_cell_length_b 8.330
_cell_length_c 10.540
_cell_volume 633.375
_database_code_amcsd 0001775
_exptl_crystal_density_diffrn 2.788
_cod_depositor_comments
;
         Z inserted to be consistent with given formula
        Water oxygen atoms renamed so that they are treated as oxygens
                                          miguel
;
_cod_original_formula_sum 'Zn4 S O14 H14'
_cod_database_code 9015042

loop_
_space_group_symop_operation_xyz
x,y,z
y,-x+y,-z
-x+y,-x,z
-x,-y,-z
-y,x-y,z
x-y,x,-z

loop_
_atom_site_aniso_label
_atom_site_aniso_U_11
_atom_site_aniso_U_22
_atom_site_aniso_U_33
_atom_site_aniso_U_12
_atom_site_aniso_U_13
_atom_site_aniso_U_23
Zn1 0.01380 0.01380 0.06210 0.00690 0.00000 0.00000
Zn2 0.00880 0.00780 0.06690 0.00280 -0.00090 -0.00090
S 0.02710 0.02710 0.05570 0.01355 0.00000 0.00000

loop_
_atom_site_label
_atom_site_fract_x
_atom_site_fract_y
_atom_site_fract_z
_atom_site_U_iso_or_equiv
Zn1 0.00000 0.00000 0.16720 ?
Zn2 0.13180 0.71340 0.00060 ?
S 0.66667 0.33333 0.27680 ?
O1 0.66667 0.33333 0.14290 0.02420
O2 0.82820 0.50070 0.32390 0.06260
O11 -0.37300 0.10830 -0.08610 0.02160
O12 -0.18910 0.06090 0.11690 0.02940
O21 0.00000 0.00000 0.35190 0.06450
O22 0.71730 0.10770 0.60310 0.17900

loop_
_cod_related_entry_id
_cod_related_entry_database
_cod_related_entry_code
1 AMCSD 0001775
